data_7221527
loop_
_publ_author_name
'Ling, Yajing'
'Song, Chengling'
'Feng, Yunlong'
'Zhang, Mingxing'
'He, Yabing'

_publ_section_title
;
 A metal--organic framework based on cyclotriphosphazene-functionalized
 hexacarboxylate for selective adsorption of CO2and C2H6over CH4at room
 temperature
;
_journal_issue 33
_journal_name_full CrystEngComm
_journal_page_first 6314
_journal_paper_doi 10.1039/C5CE00930H
_journal_volume 17
_journal_year 2015
_chemical_formula_sum 'C42 H0 Cl0 Cu3 N3 O21 P3'
_chemical_formula_weight 1165.98
_chemical_name_systematic
; 
 ? 
;
_space_group_IT_number 2
_symmetry_cell_setting triclinic
_symmetry_space_group_name_Hall '-P 1'
_symmetry_space_group_name_H-M 'P -1'
_atom_sites_solution_hydrogens geom
_atom_sites_solution_primary direct
_atom_sites_solution_secondary difmap
_audit_creation_method SHELXL-97
_audit_update_record
;
2015-04-21 deposited with the CCDC.
2015-07-10 downloaded from the CCDC.
;
_cell_angle_alpha 93.228(6)
_cell_angle_beta 100.746(9)
_cell_angle_gamma 98.776(6)
_cell_formula_units_Z 2
_cell_length_a 12.6305(12)
_cell_length_b 14.5753(7)
_cell_length_c 22.114(3)
_cell_measurement_temperature 100
_cell_volume 3937.7(7)
_computing_cell_refinement 'SAINT+ ver. (Bruker, 2001)'
_computing_data_collection 'APEX2  (Bruker, 2008)'
_computing_data_reduction 'SAINT+ ver. (Bruker, 2001)'
_computing_molecular_graphics 'SHELXTL (Sheldrick, 2008)'
_computing_publication_material 'SHELXTL (Sheldrick, 2008)'
_computing_structure_refinement 'SHELXL-97 (Sheldrick, 2008)'
_computing_structure_solution 'SHELXS-97 (Sheldrick, 2008)'
_diffrn_ambient_temperature 100
_diffrn_measured_fraction_theta_full 0.971
_diffrn_measured_fraction_theta_max 0.971
_diffrn_measurement_device_type 'Bruker SMART APEX II CCD area detector'
_diffrn_measurement_method 'phi and omega scans'
_diffrn_radiation_monochromator graphite
_diffrn_radiation_source 'fine-focus sealed tube'
_diffrn_radiation_type CuK\a
_diffrn_radiation_wavelength 1.54184
_diffrn_reflns_av_R_equivalents 0.1860
_diffrn_reflns_av_sigmaI/netI 0.2491
_diffrn_reflns_limit_h_max 14
_diffrn_reflns_limit_h_min -15
_diffrn_reflns_limit_k_max 18
_diffrn_reflns_limit_k_min -17
_diffrn_reflns_limit_l_max 27
_diffrn_reflns_limit_l_min -26
_diffrn_reflns_number 41838
_diffrn_reflns_theta_full 74.73
_diffrn_reflns_theta_max 74.73
_diffrn_reflns_theta_min 3.08
_exptl_absorpt_coefficient_mu 1.967
_exptl_absorpt_correction_T_max 21.966
_exptl_absorpt_correction_T_min 2.1075
_exptl_absorpt_correction_type multi-scan
_exptl_absorpt_process_details sadabs
_exptl_crystal_colour blue
_exptl_crystal_density_diffrn 0.983
_exptl_crystal_density_method 'not measured'
_exptl_crystal_description block
_exptl_crystal_F_000 1146
_exptl_crystal_size_max 0.06
_exptl_crystal_size_mid 0.04
_exptl_crystal_size_min 0.04
_platon_squeeze_details
;
;
_refine_diff_density_max 5.647
_refine_diff_density_min -1.090
_refine_diff_density_rms 0.315
_refine_ls_extinction_method none
_refine_ls_goodness_of_fit_ref 1.106
_refine_ls_hydrogen_treatment mixed
_refine_ls_matrix_type full
_refine_ls_number_parameters 547
_refine_ls_number_reflns 15694
_refine_ls_number_restraints 108
_refine_ls_restrained_S_all 1.105
_refine_ls_R_factor_all 0.2527
_refine_ls_R_factor_gt 0.1921
_refine_ls_shift/su_max 0.026
_refine_ls_shift/su_mean 0.002
_refine_ls_structure_factor_coef Fsqd
_refine_ls_weighting_details 'calc w=1/[\s^2^(Fo^2^)+(0.2000P)^2^+0.0000P] where P=(Fo^2^+2Fc^2^)/3'
_refine_ls_weighting_scheme calc
_refine_ls_wR_factor_gt 0.4431
_refine_ls_wR_factor_ref 0.4910
_reflns_number_gt 5630
_reflns_number_total 15694
_reflns_threshold_expression >2sigma(I)
_cod_data_source_file c5ce00930h2.cif
_cod_data_source_block 6ppcu871-3
_cod_depositor_comments 'Adding full bibliography for 7221527.cif.'
_cod_original_sg_symbol_H-M p-1
_cod_database_code 7221527

loop_
_symmetry_equiv_pos_as_xyz
'x, y, z'
'-x, -y, -z'

loop_
_atom_site_label
_atom_site_type_symbol
_atom_site_fract_x
_atom_site_fract_y
_atom_site_fract_z
_atom_site_U_iso_or_equiv
_atom_site_adp_type
_atom_site_occupancy
_atom_site_symmetry_multiplicity
_atom_site_calc_flag
_atom_site_refinement_flags
O8 O 0.1286(9) 0.4391(8) 0.0628(5) 0.056(3) Uani 1 1 d .
C14 C 0.0515(13) 0.3891(11) 0.0799(8) 0.049(4) Uani 1 1 d U
Cu1 Cu -0.35453(14) 0.54721(10) 0.44246(10) 0.0304(5) Uani 1 1 d .
Cu2 Cu -0.39166(14) 0.53177(11) 0.32199(10) 0.0328(5) Uani 1 1 d .
Cu3 Cu 0.10488(17) -0.47381(11) -0.00021(10) 0.0377(5) Uani 1 1 d .
N1 N 0.0311(9) 0.0993(7) 0.3019(6) 0.0403(17) Uani 1 1 d U
N2 N 0.1301(9) 0.0415(7) 0.4068(6) 0.040(3) Uani 1 1 d U
N3 N 0.1714(8) -0.0266(7) 0.3012(5) 0.0275(13) Uani 1 1 d U
O1 O -0.2179(7) 0.5042(6) 0.4375(5) 0.037(2) Uani 1 1 d .
O2 O -0.2641(7) 0.4648(6) 0.3342(5) 0.044(3) Uani 1 1 d .
O3 O 0.0856(7) 0.2039(5) 0.4041(5) 0.041(2) Uani 1 1 d .
O4 O 0.3205(6) 0.0058(5) 0.3954(4) 0.0292(18) Uani 1 1 d U
O5 O 0.5139(7) 0.4131(5) 0.3294(4) 0.035(2) Uani 1 1 d .
O6 O 0.5718(7) 0.4188(5) 0.4332(5) 0.043(3) Uani 1 1 d .
O7 O 0.1589(7) 0.0926(6) 0.2211(5) 0.040(2) Uani 1 1 d .
O9 O -0.0527(8) 0.3951(7) 0.0627(5) 0.049(3) Uani 1 1 d .
O10 O -0.0668(7) 0.0807(5) 0.3927(5) 0.035(2) Uani 1 1 d .
O11 O -0.2890(8) -0.3279(5) 0.4344(4) 0.034(2) Uani 1 1 d .
O12 O -0.2967(7) -0.3479(6) 0.3302(4) 0.034(2) Uani 1 1 d .
O13 O 0.1738(7) -0.1230(5) 0.3962(4) 0.0279(17) Uani 1 1 d U
O14 O 0.4990(7) -0.4125(5) 0.4288(5) 0.038(2) Uani 1 1 d .
O15 O 0.4886(9) -0.3967(6) 0.3271(5) 0.047(3) Uani 1 1 d .
O16 O -0.0055(7) -0.0295(6) 0.2151(5) 0.046(3) Uani 1 1 d .
O17 O -0.0864(8) -0.4219(6) 0.0615(5) 0.048(3) Uani 1 1 d .
O18 O 0.0976(8) -0.3789(6) 0.0607(6) 0.050(3) Uani 1 1 d .
P1 P 0.0485(2) 0.10221(18) 0.37446(17) 0.0305(8) Uani 1 1 d .
P2 P 0.0900(3) 0.0341(2) 0.26313(17) 0.0320(7) Uani 1 1 d .
P3 P 0.1939(2) -0.02210(18) 0.37269(18) 0.0325(8) Uani 1 1 d .
C1 C -0.2056(9) 0.4618(8) 0.3876(7) 0.034(3) Uani 1 1 d .
C2 C -0.1242(4) 0.4011(4) 0.3898(3) 0.044(4) Uani 1 1 d G
C3 C -0.0723(4) 0.3803(4) 0.4473(3) 0.041(3) Uani 1 1 d GU
H3 H -0.0854 0.4093 0.4831 0.049 Uiso 1 1 calc R
C4 C -0.0008(4) 0.3163(3) 0.4514(2) 0.034(3) Uani 1 1 d G
H4 H 0.0340 0.3024 0.4898 0.041 Uiso 1 1 calc R
C5 C 0.0188(3) 0.2729(3) 0.3979(2) 0.028(2) Uani 1 1 d GU
C6 C -0.0332(3) 0.2937(3) 0.3403(2) 0.046(4) Uani 1 1 d G
H6 H -0.0201 0.2647 0.3045 0.056 Uiso 1 1 calc R
C7 C -0.1047(3) 0.3577(3) 0.3363(2) 0.039(3) Uani 1 1 d G
H7 H -0.1395 0.3716 0.2978 0.047 Uiso 1 1 calc R
C8 C 0.1287(4) 0.1698(3) 0.18936(18) 0.037(3) Uani 1 1 d G
C9 C 0.0213(4) 0.1760(4) 0.17107(18) 0.049(4) Uani 1 1 d G
H9 H -0.0332 0.1326 0.1813 0.058 Uiso 1 1 calc R
C10 C -0.0053(4) 0.2514(4) 0.13558(18) 0.055(5) Uani 1 1 d G
H10 H -0.0777 0.2591 0.1236 0.066 Uiso 1 1 calc R
C11 C 0.0744(5) 0.3107(5) 0.11979(19) 0.048(4) Uani 1 1 d G
C12 C 0.1864(5) 0.3038(4) 0.1410(2) 0.058(4) Uani 1 1 d GU
H12 H 0.2406 0.3480 0.1314 0.069 Uiso 1 1 calc R
C13 C 0.2161(4) 0.2315(4) 0.17616(19) 0.055(4) Uani 1 1 d G
H13 H 0.2886 0.2249 0.1897 0.066 Uiso 1 1 calc R
C15 C 0.3663(4) 0.0987(3) 0.3915(2) 0.032(3) Uani 1 1 d G
C16 C 0.3870(3) 0.1261(3) 0.3351(2) 0.051(4) Uani 1 1 d G
H16 H 0.3706 0.0831 0.3006 0.062 Uiso 1 1 calc R
C17 C 0.4323(3) 0.2179(3) 0.3302(2) 0.042(3) Uani 1 1 d G
H17 H 0.4462 0.2362 0.2925 0.051 Uiso 1 1 calc R
C18 C 0.4568(3) 0.2821(3) 0.3818(2) 0.037(2) Uani 1 1 d G
C19 C 0.4361(3) 0.2547(4) 0.4382(2) 0.036(3) Uani 1 1 d G
H19 H 0.4525 0.2977 0.4727 0.043 Uiso 1 1 calc R
C20 C 0.3908(4) 0.1629(4) 0.4431(2) 0.044(4) Uani 1 1 d G
H20 H 0.3769 0.1446 0.4808 0.053 Uiso 1 1 calc R
C21 C 0.5192(11) 0.3821(8) 0.3829(7) 0.037(2) Uani 1 1 d .
C22 C -0.1129(7) -0.0166(4) 0.3897(4) 0.039(3) Uani 1 1 d G
C23 C -0.1243(7) -0.0572(4) 0.4440(3) 0.037(3) Uani 1 1 d G
H23 H -0.0984 -0.0226 0.4820 0.044 Uiso 1 1 calc R
C24 C -0.1743(7) -0.1495(5) 0.4416(3) 0.026(2) Uani 1 1 d GU
H24 H -0.1819 -0.1767 0.4780 0.032 Uiso 1 1 calc R
C25 C -0.2130(6) -0.2012(4) 0.3849(4) 0.038(3) Uani 1 1 d G
C26 C -0.2016(7) -0.1606(5) 0.3306(3) 0.038(3) Uani 1 1 d G
H26 H -0.2274 -0.1952 0.2927 0.046 Uiso 1 1 calc R
C27 C -0.1516(7) -0.0683(5) 0.3330(3) 0.046(4) Uani 1 1 d G
H27 H -0.1440 -0.0411 0.2966 0.055 Uiso 1 1 calc R
C28 C -0.2690(9) -0.3007(8) 0.3843(7) 0.032(3) Uani 1 1 d .
C29 C 0.2375(6) -0.1896(5) 0.3860(4) 0.029(3) Uani 1 1 d GU
C30 C 0.2686(7) -0.2386(5) 0.4367(3) 0.035(3) Uani 1 1 d GU
H30 H 0.2433 -0.2277 0.4729 0.042 Uiso 1 1 calc R
C31 C 0.3375(7) -0.3037(5) 0.4333(3) 0.039(3) Uani 1 1 d G
H31 H 0.3582 -0.3365 0.4673 0.047 Uiso 1 1 calc R
C32 C 0.3753(6) -0.3199(5) 0.3792(4) 0.031(3) Uani 1 1 d GU
C33 C 0.3442(7) -0.2710(5) 0.3285(3) 0.035(3) Uani 1 1 d G
H33 H 0.3695 -0.2818 0.2923 0.042 Uiso 1 1 calc R
C34 C 0.2753(7) -0.2059(5) 0.3319(3) 0.045(4) Uani 1 1 d G
H34 H 0.2546 -0.1731 0.2979 0.054 Uiso 1 1 calc R
C35 C 0.4605(10) -0.3829(8) 0.3792(6) 0.031(3) Uani 1 1 d U
C36 C 0.0036(8) -0.1128(5) 0.1853(5) 0.044(3) Uani 1 1 d G
C37 C -0.0911(7) -0.1788(7) 0.1697(5) 0.066(5) Uani 1 1 d G
H37 H -0.1546 -0.1676 0.1822 0.079 Uiso 1 1 calc R
C38 C -0.0909(6) -0.2615(6) 0.1352(5) 0.060(5) Uani 1 1 d G
H38 H -0.1543 -0.3056 0.1247 0.071 Uiso 1 1 calc R
C39 C 0.0040(7) -0.2782(5) 0.1164(4) 0.040(3) Uani 1 1 d GU
C40 C 0.0987(6) -0.2122(6) 0.1321(5) 0.040(3) Uani 1 1 d G
H40 H 0.1621 -0.2234 0.1195 0.048 Uiso 1 1 calc R
C41 C 0.0984(7) -0.1295(5) 0.1665(5) 0.070(6) Uani 1 1 d G
H41 H 0.1618 -0.0854 0.1770 0.084 Uiso 1 1 calc R
C42 C 0.0108(18) -0.3645(8) 0.0766(7) 0.066(6) Uani 1 1 d .
O1W O -0.4210(7) 0.5204(6) 0.2244(5) 0.0403(17) Uani 1 1 d U
O2W O -0.3296(7) 0.5515(5) 0.5403(4) 0.0275(13) Uani 1 1 d U
O3W O 0.2762(10) -0.4285(8) -0.0015(6) 0.066(3) Uani 1 1 d .

loop_
_atom_site_aniso_label
_atom_site_aniso_U_11
_atom_site_aniso_U_22
_atom_site_aniso_U_33
_atom_site_aniso_U_23
_atom_site_aniso_U_13
_atom_site_aniso_U_12
O8 0.048(6) 0.053(6) 0.065(8) 0.028(5) 0.001(5) 0.005(5)
C14 0.049(4) 0.048(4) 0.049(4) 0.0046(11) 0.0095(12) 0.0083(12)
Cu1 0.0207(8) 0.0125(7) 0.0624(14) 0.0106(7) 0.0132(8) 0.0081(6)
Cu2 0.0181(8) 0.0122(7) 0.0727(15) 0.0113(7) 0.0156(8) 0.0054(6)
Cu3 0.0439(11) 0.0185(8) 0.0548(14) 0.0126(8) 0.0128(10) 0.0105(8)
N1 0.030(3) 0.029(3) 0.062(4) 0.016(3) 0.006(3) 0.005(3)
N2 0.034(5) 0.021(4) 0.067(7) 0.003(4) 0.009(5) 0.015(4)
N3 0.0273(14) 0.0268(14) 0.0287(15) 0.0028(7) 0.0051(7) 0.0053(7)
O1 0.027(5) 0.022(4) 0.072(7) 0.009(4) 0.027(5) 0.010(3)
O2 0.025(5) 0.026(4) 0.085(8) 0.004(4) 0.016(5) 0.007(4)
O3 0.028(4) 0.011(3) 0.083(8) 0.002(4) 0.007(5) 0.009(3)
O4 0.019(4) 0.024(3) 0.047(5) 0.001(3) 0.002(3) 0.013(3)
O5 0.040(5) 0.020(4) 0.046(6) 0.010(4) 0.005(4) 0.012(4)
O6 0.024(4) 0.016(4) 0.086(8) 0.020(4) 0.005(5) -0.003(3)
O7 0.024(4) 0.037(5) 0.064(7) 0.028(4) 0.014(4) 0.007(4)
O9 0.041(6) 0.040(5) 0.072(8) 0.025(5) 0.017(5) 0.012(4)
O10 0.024(4) 0.014(3) 0.072(7) 0.008(4) 0.023(4) 0.004(3)
O11 0.048(5) 0.017(4) 0.042(6) 0.005(3) 0.024(4) -0.001(4)
O12 0.030(5) 0.028(4) 0.049(6) 0.008(4) 0.014(4) 0.011(4)
O13 0.0277(19) 0.0278(19) 0.0285(19) 0.0032(10) 0.0056(10) 0.0056(10)
O14 0.024(4) 0.021(4) 0.074(7) 0.021(4) 0.020(4) 0.001(3)
O15 0.067(7) 0.022(4) 0.059(7) 0.014(4) 0.019(6) 0.014(4)
O16 0.026(5) 0.026(4) 0.092(8) 0.004(5) 0.020(5) 0.013(4)
O17 0.044(6) 0.029(4) 0.069(8) -0.004(4) 0.011(5) -0.003(4)
O18 0.040(6) 0.023(4) 0.095(9) 0.000(5) 0.026(6) 0.014(4)
P1 0.0186(13) 0.0104(11) 0.066(2) 0.0065(12) 0.0138(14) 0.0068(10)
P2 0.0308(16) 0.0188(12) 0.048(2) 0.0107(12) 0.0069(14) 0.0077(12)
P3 0.0236(15) 0.0100(11) 0.068(2) 0.0118(12) 0.0116(15) 0.0089(11)
C1 0.012(5) 0.031(6) 0.061(9) 0.036(6) 0.000(6) 0.003(4)
C2 0.030(7) 0.021(5) 0.089(12) 0.007(6) 0.023(7) 0.010(5)
C3 0.031(6) 0.040(6) 0.056(7) -0.004(5) 0.013(5) 0.018(5)
C4 0.026(6) 0.011(4) 0.066(10) 0.003(5) 0.015(6) 0.002(4)
C5 0.028(3) 0.028(3) 0.029(3) 0.0025(10) 0.0053(11) 0.0044(11)
C6 0.043(8) 0.017(5) 0.081(12) -0.013(6) 0.038(8) -0.015(5)
C7 0.049(8) 0.028(6) 0.051(9) 0.020(6) 0.023(7) 0.018(6)
C8 0.030(7) 0.030(6) 0.057(9) 0.012(6) 0.015(6) 0.018(5)
C9 0.036(7) 0.043(7) 0.084(12) 0.041(8) 0.032(8) 0.021(6)
C10 0.065(10) 0.050(9) 0.075(12) 0.037(8) 0.046(9) 0.034(8)
C11 0.039(8) 0.042(7) 0.070(11) 0.023(7) 0.024(7) 0.008(6)
C12 0.058(4) 0.057(4) 0.058(4) 0.0057(11) 0.0112(13) 0.0095(12)
C13 0.040(8) 0.038(7) 0.090(14) 0.027(8) 0.013(8) 0.006(6)
C15 0.030(6) 0.015(5) 0.053(9) 0.003(5) 0.013(6) 0.002(4)
C16 0.058(10) 0.037(7) 0.059(11) 0.017(7) 0.007(8) 0.009(7)
C17 0.025(6) 0.039(7) 0.064(10) 0.019(7) 0.011(6) 0.001(5)
C18 0.032(5) 0.016(4) 0.070(7) 0.010(4) 0.021(5) 0.016(4)
C19 0.058(9) 0.015(5) 0.039(8) 0.003(5) 0.018(6) 0.004(5)
C20 0.047(8) 0.030(6) 0.059(10) 0.026(6) 0.016(7) 0.003(6)
C21 0.032(5) 0.016(4) 0.070(7) 0.010(4) 0.021(5) 0.016(4)
C22 0.014(5) 0.022(5) 0.084(11) 0.020(6) 0.015(6) -0.001(4)
C23 0.040(7) 0.022(5) 0.050(9) 0.007(5) 0.008(6) 0.011(5)
C24 0.026(5) 0.011(4) 0.043(6) 0.009(4) 0.007(4) 0.002(4)
C25 0.033(7) 0.057(8) 0.035(8) 0.017(6) 0.013(6) 0.030(6)
C26 0.020(6) 0.016(5) 0.080(11) 0.021(6) 0.013(6) -0.002(4)
C27 0.037(7) 0.020(5) 0.089(12) 0.017(6) 0.026(8) 0.016(5)
C28 0.009(5) 0.033(6) 0.056(9) 0.001(6) 0.003(5) 0.013(4)
C29 0.024(5) 0.017(4) 0.051(7) 0.011(4) 0.017(5) 0.005(4)
C30 0.035(3) 0.035(3) 0.035(3) 0.0037(10) 0.0072(11) 0.0057(11)
C31 0.024(6) 0.031(6) 0.071(11) 0.024(6) 0.017(6) 0.015(5)
C32 0.030(5) 0.017(4) 0.050(7) 0.001(4) 0.019(5) -0.001(4)
C33 0.041(7) 0.027(5) 0.048(9) 0.020(5) 0.014(6) 0.024(5)
C34 0.062(10) 0.034(6) 0.044(9) 0.005(6) 0.000(7) 0.039(7)
C35 0.031(3) 0.031(3) 0.031(3) 0.0036(10) 0.0060(11) 0.0052(11)
C36 0.058(9) 0.031(6) 0.046(9) 0.006(6) 0.016(7) 0.009(6)
C37 0.067(11) 0.042(8) 0.082(14) -0.020(8) -0.014(10) 0.034(8)
C38 0.045(9) 0.042(8) 0.090(14) -0.008(8) 0.017(9) 0.001(7)
C39 0.046(6) 0.027(5) 0.052(7) 0.015(5) 0.005(5) 0.022(5)
C40 0.032(7) 0.028(6) 0.060(10) -0.013(6) 0.011(6) 0.011(5)
C41 0.076(13) 0.033(8) 0.107(17) -0.002(9) 0.034(12) 0.008(8)
C42 0.126(17) 0.016(5) 0.037(9) 0.006(6) -0.038(10) 0.015(8)
O1W 0.030(3) 0.029(3) 0.062(4) 0.016(3) 0.006(3) 0.005(3)
O2W 0.0273(14) 0.0268(14) 0.0287(15) 0.0028(7) 0.0051(7) 0.0053(7)
O3W 0.051(7) 0.059(7) 0.094(10) 0.009(6) 0.023(7) 0.013(6)

loop_
_atom_type_symbol
_atom_type_description
_atom_type_scat_dispersion_real
_atom_type_scat_dispersion_imag
_atom_type_scat_source
C C 0.0181 0.0091 'International Tables Vol C Tables 4.2.6.8 and 6.1.1.4'
H H 0.0000 0.0000 'International Tables Vol C Tables 4.2.6.8 and 6.1.1.4'
Cl Cl 0.3639 0.7018 'International Tables Vol C Tables 4.2.6.8 and 6.1.1.4'
Cu Cu -1.9646 0.5888 'International Tables Vol C Tables 4.2.6.8 and 6.1.1.4'
N N 0.0311 0.0180 'International Tables Vol C Tables 4.2.6.8 and 6.1.1.4'
O O 0.0492 0.0322 'International Tables Vol C Tables 4.2.6.8 and 6.1.1.4'
P P 0.2955 0.4335 'International Tables Vol C Tables 4.2.6.8 and 6.1.1.4'

loop_
_geom_angle_atom_site_label_1
_geom_angle_atom_site_label_2
_geom_angle_atom_site_label_3
_geom_angle
_geom_angle_site_symmetry_1
_geom_angle_site_symmetry_3
C14 O8 Cu3 122.7(10) . 1_565
O8 C14 O9 124.9(14) . .
O8 C14 C11 120.0(13) . .
O9 C14 C11 115.0(12) . .
O11 Cu1 O6 168.8(4) 1_565 1_455
O11 Cu1 O1 90.2(4) 1_565 .
O6 Cu1 O1 89.7(4) 1_455 .
O11 Cu1 O14 89.2(4) 1_565 1_465
O6 Cu1 O14 88.7(4) 1_455 1_465
O1 Cu1 O14 168.3(4) . 1_465
O11 Cu1 O2W 99.3(4) 1_565 .
O6 Cu1 O2W 91.9(4) 1_455 .
O1 Cu1 O2W 94.6(4) . .
O14 Cu1 O2W 97.0(4) 1_465 .
O11 Cu1 Cu2 84.2(3) 1_565 .
O6 Cu1 Cu2 84.6(3) 1_455 .
O1 Cu1 Cu2 85.6(3) . .
O14 Cu1 Cu2 82.8(3) 1_465 .
O2W Cu1 Cu2 176.5(2) . .
O12 Cu2 O15 86.3(4) 1_565 1_465
O12 Cu2 O5 170.0(4) 1_565 1_455
O15 Cu2 O5 91.7(4) 1_465 1_455
O12 Cu2 O2 91.7(4) 1_565 .
O15 Cu2 O2 169.1(5) 1_465 .
O5 Cu2 O2 88.5(4) 1_455 .
O12 Cu2 O1W 94.0(4) 1_565 .
O15 Cu2 O1W 94.3(4) 1_465 .
O5 Cu2 O1W 95.9(4) 1_455 .
O2 Cu2 O1W 96.5(4) . .
O12 Cu2 Cu1 85.5(3) 1_565 .
O15 Cu2 Cu1 85.7(3) 1_465 .
O5 Cu2 Cu1 84.6(3) 1_455 .
O2 Cu2 Cu1 83.5(3) . .
O1W Cu2 Cu1 179.5(3) . .
O18 Cu3 O9 88.4(5) . 2
O18 Cu3 O17 170.2(4) . 2_545
O9 Cu3 O17 91.4(5) 2 2_545
O18 Cu3 O8 90.8(5) . 1_545
O9 Cu3 O8 169.3(5) 2 1_545
O17 Cu3 O8 87.6(5) 2_545 1_545
O18 Cu3 O3W 95.1(5) . .
O9 Cu3 O3W 94.5(5) 2 .
O17 Cu3 O3W 94.8(5) 2_545 .
O8 Cu3 O3W 96.2(5) 1_545 .
O18 Cu3 Cu3 84.6(3) . 2_545
O9 Cu3 Cu3 84.4(3) 2 2_545
O17 Cu3 Cu3 85.5(3) 2_545 2_545
O8 Cu3 Cu3 84.9(3) 1_545 2_545
O3W Cu3 Cu3 178.9(4) . 2_545
P1 N1 P2 121.7(7) . .
P1 N2 P3 125.1(9) . .
P3 N3 P2 122.0(6) . .
C1 O1 Cu1 120.6(8) . .
C1 O2 Cu2 121.9(9) . .
C5 O3 P1 123.8(6) . .
C15 O4 P3 117.1(5) . .
C21 O5 Cu2 118.5(9) . 1_655
C21 O6 Cu1 121.3(9) . 1_655
C8 O7 P2 125.8(6) . .
C14 O9 Cu3 122.8(10) . 2
C22 O10 P1 115.6(6) . .
C28 O11 Cu1 123.0(8) . 1_545
C28 O12 Cu2 118.7(8) . 1_545
C29 O13 P3 122.2(7) . .
C35 O14 Cu1 121.2(9) . 1_645
C35 O15 Cu2 119.4(9) . 1_645
C36 O16 P2 124.8(8) . .
C42 O17 Cu3 119.4(11) . 2_545
C42 O18 Cu3 124.1(10) . .
O3 P1 N2 107.9(6) . .
O3 P1 O10 99.7(5) . .
N2 P1 O10 112.4(6) . .
O3 P1 N1 110.6(6) . .
N2 P1 N1 116.6(6) . .
O10 P1 N1 108.4(6) . .
O16 P2 O7 104.0(6) . .
O16 P2 N1 105.5(5) . .
O7 P2 N1 111.4(5) . .
O16 P2 N3 111.8(5) . .
O7 P2 N3 106.0(5) . .
N1 P2 N3 117.4(6) . .
N3 P3 O4 106.8(5) . .
N3 P3 N2 117.1(6) . .
O4 P3 N2 111.6(6) . .
N3 P3 O13 111.3(5) . .
O4 P3 O13 100.9(4) . .
N2 P3 O13 107.9(5) . .
O1 C1 O2 124.9(11) . .
O1 C1 C2 119.9(10) . .
O2 C1 C2 115.2(12) . .
C3 C2 C7 120.0 . .
C3 C2 C1 118.3(6) . .
C7 C2 C1 121.5(6) . .
C2 C3 C4 120.0 . .
C2 C3 H3 120.0 . .
C4 C3 H3 120.0 . .
C5 C4 C3 120.0 . .
C5 C4 H4 120.0 . .
C3 C4 H4 120.0 . .
C6 C5 C4 120.0 . .
C6 C5 O3 121.8(5) . .
C4 C5 O3 118.1(5) . .
C5 C6 C7 120.0 . .
C5 C6 H6 120.0 . .
C7 C6 H6 120.0 . .
C6 C7 C2 120.0 . .
C6 C7 H7 120.0 . .
C2 C7 H7 120.0 . .
C9 C8 C13 125.2 . .
C9 C8 O7 119.9(4) . .
C13 C8 O7 114.8(4) . .
C8 C9 C10 117.8 . .
C8 C9 H9 121.1 . .
C10 C9 H9 121.1 . .
C11 C10 C9 119.7 . .
C11 C10 H10 120.1 . .
C9 C10 H10 120.1 . .
C10 C11 C12 121.0 . .
C10 C11 C14 122.3(7) . .
C12 C11 C14 116.6(7) . .
C13 C12 C11 121.0 . .
C13 C12 H12 119.5 . .
C11 C12 H12 119.5 . .
C8 C13 C12 115.1 . .
C8 C13 H13 122.5 . .
C12 C13 H13 122.5 . .
C16 C15 C20 120.0 . .
C16 C15 O4 119.0(4) . .
C20 C15 O4 121.0(4) . .
C17 C16 C15 120.0 . .
C17 C16 H16 120.0 . .
C15 C16 H16 120.0 . .
C18 C17 C16 120.0 . .
C18 C17 H17 120.0 . .
C16 C17 H17 120.0 . .
C17 C18 C19 120.0 . .
C17 C18 C21 123.7(6) . .
C19 C18 C21 115.9(6) . .
C18 C19 C20 120.0 . .
C18 C19 H19 120.0 . .
C20 C19 H19 120.0 . .
C19 C20 C15 120.0 . .
C19 C20 H20 120.0 . .
C15 C20 H20 120.0 . .
O6 C21 O5 128.8(12) . .
O6 C21 C18 116.9(11) . .
O5 C21 C18 114.1(11) . .
C23 C22 C27 120.0 . .
C23 C22 O10 119.3(7) . .
C27 C22 O10 120.6(7) . .
C22 C23 C24 120.0 . .
C22 C23 H23 120.0 . .
C24 C23 H23 120.0 . .
C23 C24 C25 120.0 . .
C23 C24 H24 120.0 . .
C25 C24 H24 120.0 . .
C26 C25 C24 120.0 . .
C26 C25 C28 121.7(7) . .
C24 C25 C28 118.3(7) . .
C25 C26 C27 120.0 . .
C25 C26 H26 120.0 . .
C27 C26 H26 120.0 . .
C26 C27 C22 120.0 . .
C26 C27 H27 120.0 . .
C22 C27 H27 120.0 . .
O11 C28 O12 126.7(12) . .
O11 C28 C25 117.5(11) . .
O12 C28 C25 115.6(11) . .
O13 C29 C30 114.6(6) . .
O13 C29 C34 125.3(6) . .
C30 C29 C34 120.0 . .
C31 C30 C29 120.0 . .
C31 C30 H30 120.0 . .
C29 C30 H30 120.0 . .
C30 C31 C32 120.0 . .
C30 C31 H31 120.0 . .
C32 C31 H31 120.0 . .
C31 C32 C33 120.0 . .
C31 C32 C35 118.7(7) . .
C33 C32 C35 120.9(7) . .
C34 C33 C32 120.0 . .
C34 C33 H33 120.0 . .
C32 C33 H33 120.0 . .
C33 C34 C29 120.0 . .
C33 C34 H34 120.0 . .
C29 C34 H34 120.0 . .
O14 C35 O15 126.6(13) . .
O14 C35 C32 118.4(11) . .
O15 C35 C32 115.0(11) . .
O16 C36 C37 116.5(7) . .
O16 C36 C41 123.3(7) . .
C37 C36 C41 120.0 . .
C36 C37 C38 120.0 . .
C36 C37 H37 120.0 . .
C38 C37 H37 120.0 . .
C39 C38 C37 120.0 . .
C39 C38 H38 120.0 . .
C37 C38 H38 120.0 . .
C38 C39 C40 120.0 . .
C38 C39 C42 123.7(10) . .
C40 C39 C42 116.2(11) . .
C41 C40 C39 120.0 . .
C41 C40 H40 120.0 . .
C39 C40 H40 120.0 . .
C40 C41 C36 120.0 . .
C40 C41 H41 120.0 . .
C36 C41 H41 120.0 . .
O18 C42 O17 125.5(13) . .
O18 C42 C39 122.8(15) . .
O17 C42 C39 111.7(17) . .

loop_
_geom_bond_atom_site_label_1
_geom_bond_atom_site_label_2
_geom_bond_distance
_geom_bond_site_symmetry_2
O8 C14 1.255(18) .
O8 Cu3 1.950(10) 1_565
C14 O9 1.318(19) .
C14 C11 1.511(16) .
Cu1 O11 1.914(8) 1_565
Cu1 O6 1.940(8) 1_455
Cu1 O1 1.944(8) .
Cu1 O14 2.000(9) 1_465
Cu1 O2W 2.124(8) .
Cu1 Cu2 2.608(3) .
Cu2 O12 1.946(9) 1_565
Cu2 O15 1.980(10) 1_465
Cu2 O5 1.979(9) 1_455
Cu2 O2 1.992(9) .
Cu2 O1W 2.114(11) .
Cu3 O18 1.900(10) .
Cu3 O9 1.932(10) 2
Cu3 O17 1.935(10) 2_545
Cu3 O8 1.950(10) 1_545
Cu3 O3W 2.170(12) .
Cu3 Cu3 2.645(4) 2_545
N1 P1 1.576(13) .
N1 P2 1.598(12) .
N2 P1 1.559(11) .
N2 P3 1.566(11) .
N3 P3 1.549(11) .
N3 P2 1.609(10) .
O1 C1 1.281(17) .
O2 C1 1.278(16) .
O3 C5 1.406(8) .
O3 P1 1.552(8) .
O4 C15 1.402(9) .
O4 P3 1.567(8) .
O5 C21 1.282(17) .
O5 Cu2 1.979(9) 1_655
O6 C21 1.231(18) .
O6 Cu1 1.940(8) 1_655
O7 C8 1.423(9) .
O7 P2 1.585(9) .
O9 Cu3 1.932(10) 2
O10 C22 1.442(8) .
O10 P1 1.573(8) .
O11 C28 1.253(16) .
O11 Cu1 1.914(8) 1_545
O12 C28 1.306(16) .
O12 Cu2 1.946(9) 1_545
O13 C29 1.387(9) .
O13 P3 1.586(8) .
O14 C35 1.242(16) .
O14 Cu1 2.000(9) 1_645
O15 C35 1.281(16) .
O15 Cu2 1.980(10) 1_645
O16 C36 1.379(10) .
O16 P2 1.585(11) .
O17 C42 1.35(2) .
O17 Cu3 1.935(10) 2_545
O18 C42 1.26(2) .
C1 C2 1.451(12) .
C2 C3 1.3900 .
C2 C7 1.3900 .
C3 C4 1.3900 .
C3 H3 0.9300 .
C4 C5 1.3900 .
C4 H4 0.9300 .
C5 C6 1.3900 .
C6 C7 1.3900 .
C6 H6 0.9300 .
C7 H7 0.9300 .
C8 C9 1.3596 .
C8 C13 1.3995 .
C9 C10 1.4319 .
C9 H9 0.9300 .
C10 C11 1.3340 .
C10 H10 0.9300 .
C11 C12 1.4262 .
C12 C13 1.4003 .
C12 H12 0.9300 .
C13 H13 0.9300 .
C15 C16 1.3900 .
C15 C20 1.3900 .
C16 C17 1.3900 .
C16 H16 0.9300 .
C17 C18 1.3900 .
C17 H17 0.9300 .
C18 C19 1.3900 .
C18 C21 1.544(13) .
C19 C20 1.3900 .
C19 H19 0.9300 .
C20 H20 0.9300 .
C22 C23 1.3900 .
C22 C27 1.3900 .
C23 C24 1.3900 .
C23 H23 0.9300 .
C24 C25 1.3900 .
C24 H24 0.9300 .
C25 C26 1.3900 .
C25 C28 1.511(13) .
C26 C27 1.3900 .
C26 H26 0.9300 .
C27 H27 0.9300 .
C29 C30 1.3900 .
C29 C34 1.3900 .
C30 C31 1.3900 .
C30 H30 0.9300 .
C31 C32 1.3900 .
C31 H31 0.9300 .
C32 C33 1.3900 .
C32 C35 1.518(13) .
C33 C34 1.3900 .
C33 H33 0.9300 .
C34 H34 0.9300 .
C36 C37 1.3900 .
C36 C41 1.3900 .
C37 C38 1.3900 .
C37 H37 0.9300 .
C38 C39 1.3900 .
C38 H38 0.9300 .
C39 C40 1.3900 .
C39 C42 1.517(17) .
C40 C41 1.3900 .
C40 H40 0.9300 .
C41 H41 0.9300 .

loop_
_geom_torsion_atom_site_label_1
_geom_torsion_atom_site_label_2
_geom_torsion_atom_site_label_3
_geom_torsion_atom_site_label_4
_geom_torsion
_geom_torsion_site_symmetry_1
_geom_torsion_site_symmetry_4
Cu3 O8 C14 O9 -7(2) 1_565 .
Cu3 O8 C14 C11 168.6(8) 1_565 .
O11 Cu1 Cu2 O12 10.0(4) 1_565 1_565
O6 Cu1 Cu2 O12 -170.7(4) 1_455 1_565
O1 Cu1 Cu2 O12 -80.6(3) . 1_565
O14 Cu1 Cu2 O12 99.9(3) 1_465 1_565
O2W Cu1 Cu2 O12 -174(4) . 1_565
O11 Cu1 Cu2 O15 -76.6(4) 1_565 1_465
O6 Cu1 Cu2 O15 102.7(4) 1_455 1_465
O1 Cu1 Cu2 O15 -167.2(4) . 1_465
O14 Cu1 Cu2 O15 13.4(4) 1_465 1_465
O2W Cu1 Cu2 O15 99(4) . 1_465
O11 Cu1 Cu2 O5 -168.7(4) 1_565 1_455
O6 Cu1 Cu2 O5 10.6(4) 1_455 1_455
O1 Cu1 Cu2 O5 100.7(3) . 1_455
O14 Cu1 Cu2 O5 -78.7(3) 1_465 1_455
O2W Cu1 Cu2 O5 7(4) . 1_455
O11 Cu1 Cu2 O2 102.2(4) 1_565 .
O6 Cu1 Cu2 O2 -78.5(4) 1_455 .
O1 Cu1 Cu2 O2 11.6(3) . .
O14 Cu1 Cu2 O2 -167.8(3) 1_465 .
O2W Cu1 Cu2 O2 -82(4) . .
O11 Cu1 Cu2 O1W 6(33) 1_565 .
O6 Cu1 Cu2 O1W -175(100) 1_455 .
O1 Cu1 Cu2 O1W -85(33) . .
O14 Cu1 Cu2 O1W 96(33) 1_465 .
O2W Cu1 Cu2 O1W -178(100) . .
O11 Cu1 O1 C1 -103.1(8) 1_565 .
O6 Cu1 O1 C1 65.7(9) 1_455 .
O14 Cu1 O1 C1 -16(2) 1_465 .
O2W Cu1 O1 C1 157.6(8) . .
Cu2 Cu1 O1 C1 -19.0(8) . .
O12 Cu2 O2 C1 77.2(9) 1_565 .
O15 Cu2 O2 C1 -2(3) 1_465 .
O5 Cu2 O2 C1 -92.8(9) 1_455 .
O1W Cu2 O2 C1 171.4(8) . .
Cu1 Cu2 O2 C1 -8.1(8) . .
O8 C14 O9 Cu3 7(2) . 2
C11 C14 O9 Cu3 -168.5(8) . 2
O9 Cu3 O18 C42 78.4(12) 2 .
O17 Cu3 O18 C42 -10(4) 2_545 .
O8 Cu3 O18 C42 -90.9(12) 1_545 .
O3W Cu3 O18 C42 172.8(12) . .
Cu3 Cu3 O18 C42 -6.1(11) 2_545 .
C5 O3 P1 N2 -163.8(8) . .
C5 O3 P1 O10 -46.4(9) . .
C5 O3 P1 N1 67.6(10) . .
P3 N2 P1 O3 -126.0(8) . .
P3 N2 P1 O10 125.1(8) . .
P3 N2 P1 N1 -0.8(11) . .
C22 O10 P1 O3 -161.7(8) . .
C22 O10 P1 N2 -47.6(10) . .
C22 O10 P1 N1 82.7(8) . .
P2 N1 P1 O3 126.3(7) . .
P2 N1 P1 N2 2.6(10) . .
P2 N1 P1 O10 -125.4(7) . .
C36 O16 P2 O7 82.7(11) . .
C36 O16 P2 N1 -160.0(10) . .
C36 O16 P2 N3 -31.3(12) . .
C8 O7 P2 O16 76.0(9) . .
C8 O7 P2 N1 -37.2(11) . .
C8 O7 P2 N3 -166.0(8) . .
P1 N1 P2 O16 123.4(8) . .
P1 N1 P2 O7 -124.4(7) . .
P1 N1 P2 N3 -1.8(10) . .
P3 N3 P2 O16 -122.8(7) . .
P3 N3 P2 O7 124.5(7) . .
P3 N3 P2 N1 -0.8(10) . .
P2 N3 P3 O4 -123.5(7) . .
P2 N3 P3 N2 2.4(10) . .
P2 N3 P3 O13 127.2(7) . .
C15 O4 P3 N3 73.7(7) . .
C15 O4 P3 N2 -55.4(9) . .
C15 O4 P3 O13 -169.8(6) . .
P1 N2 P3 N3 -1.6(11) . .
P1 N2 P3 O4 121.9(8) . .
P1 N2 P3 O13 -128.1(8) . .
C29 O13 P3 N3 65.2(9) . .
C29 O13 P3 O4 -47.9(9) . .
C29 O13 P3 N2 -165.0(8) . .
Cu1 O1 C1 O2 19.3(15) . .
Cu1 O1 C1 C2 -157.2(7) . .
Cu2 O2 C1 O1 -3.9(15) . .
Cu2 O2 C1 C2 172.8(6) . .
O1 C1 C2 C3 9.0(11) . .
O2 C1 C2 C3 -167.9(7) . .
O1 C1 C2 C7 -176.6(7) . .
O2 C1 C2 C7 6.6(11) . .
C7 C2 C3 C4 0.0 . .
C1 C2 C3 C4 174.5(6) . .
C2 C3 C4 C5 0.0 . .
C3 C4 C5 C6 0.0 . .
C3 C4 C5 O3 -175.6(4) . .
P1 O3 C5 C6 -53.2(9) . .
P1 O3 C5 C4 122.3(7) . .
C4 C5 C6 C7 0.0 . .
O3 C5 C6 C7 175.5(4) . .
C5 C6 C7 C2 0.0 . .
C3 C2 C7 C6 0.0 . .
C1 C2 C7 C6 -174.4(6) . .
P2 O7 C8 C9 -28.1(11) . .
P2 O7 C8 C13 155.8(6) . .
C13 C8 C9 C10 -0.2 . .
O7 C8 C9 C10 -175.7(5) . .
C8 C9 C10 C11 2.4 . .
C9 C10 C11 C12 -4.1 . .
C9 C10 C11 C14 177.1(8) . .
O8 C14 C11 C10 -175.1(11) . .
O9 C14 C11 C10 0.8(16) . .
O8 C14 C11 C12 6.0(17) . .
O9 C14 C11 C12 -178.0(10) . .
C10 C11 C12 C13 3.7 . .
C14 C11 C12 C13 -177.5(7) . .
C9 C8 C13 C12 -0.3 . .
O7 C8 C13 C12 175.5(5) . .
C11 C12 C13 C8 -1.4 . .
P3 O4 C15 C16 -80.7(6) . .
P3 O4 C15 C20 99.3(6) . .
C20 C15 C16 C17 0.0 . .
O4 C15 C16 C17 180.0(4) . .
C15 C16 C17 C18 0.0 . .
C16 C17 C18 C19 0.0 . .
C16 C17 C18 C21 172.7(6) . .
C17 C18 C19 C20 0.0 . .
C21 C18 C19 C20 -173.2(5) . .
C18 C19 C20 C15 0.0 . .
C16 C15 C20 C19 0.0 . .
O4 C15 C20 C19 -180.0(4) . .
Cu1 O6 C21 O5 9.5(18) 1_655 .
Cu1 O6 C21 C18 -175.5(6) 1_655 .
Cu2 O5 C21 O6 4.6(17) 1_655 .
Cu2 O5 C21 C18 -170.5(6) 1_655 .
C17 C18 C21 O6 -152.6(8) . .
C19 C18 C21 O6 20.3(12) . .
C17 C18 C21 O5 23.2(11) . .
C19 C18 C21 O5 -163.9(7) . .
P1 O10 C22 C23 112.2(7) . .
P1 O10 C22 C27 -71.5(9) . .
C27 C22 C23 C24 0.0 . .
O10 C22 C23 C24 176.3(8) . .
C22 C23 C24 C25 0.0 . .
C23 C24 C25 C26 0.0 . .
C23 C24 C25 C28 -178.7(8) . .
C24 C25 C26 C27 0.0 . .
C28 C25 C26 C27 178.6(8) . .
C25 C26 C27 C22 0.0 . .
C23 C22 C27 C26 0.0 . .
O10 C22 C27 C26 -176.3(8) . .
Cu1 O11 C28 O12 6.2(16) 1_545 .
Cu1 O11 C28 C25 -177.6(6) 1_545 .
Cu2 O12 C28 O11 7.1(15) 1_545 .
Cu2 O12 C28 C25 -169.2(6) 1_545 .
C26 C25 C28 O11 -170.6(8) . .
C24 C25 C28 O11 8.1(12) . .
C26 C25 C28 O12 6.1(11) . .
C24 C25 C28 O12 -175.3(7) . .
P3 O13 C29 C30 136.5(6) . .
P3 O13 C29 C34 -39.8(10) . .
O13 C29 C30 C31 -176.5(7) . .
C34 C29 C30 C31 0.0 . .
C29 C30 C31 C32 0.0 . .
C30 C31 C32 C33 0.0 . .
C30 C31 C32 C35 173.0(8) . .
C31 C32 C33 C34 0.0 . .
C35 C32 C33 C34 -172.8(9) . .
C32 C33 C34 C29 0.0 . .
O13 C29 C34 C33 176.1(8) . .
C30 C29 C34 C33 0.0 . .
Cu1 O14 C35 O15 20.4(18) 1_645 .
Cu1 O14 C35 C32 -156.4(7) 1_645 .
Cu2 O15 C35 O14 -2.3(18) 1_645 .
Cu2 O15 C35 C32 174.6(7) 1_645 .
C31 C32 C35 O14 -4.9(14) . .
C33 C32 C35 O14 168.0(9) . .
C31 C32 C35 O15 177.9(8) . .
C33 C32 C35 O15 -9.2(14) . .
P2 O16 C36 C37 150.2(8) . .
P2 O16 C36 C41 -35.1(14) . .
O16 C36 C37 C38 174.9(10) . .
C41 C36 C37 C38 0.0 . .
C36 C37 C38 C39 0.0 . .
C37 C38 C39 C40 0.0 . .
C37 C38 C39 C42 -177.4(10) . .
C38 C39 C40 C41 0.0 . .
C42 C39 C40 C41 177.6(9) . .
C39 C40 C41 C36 0.0 . .
O16 C36 C41 C40 -174.5(11) . .
C37 C36 C41 C40 0.0 . .
Cu3 O18 C42 O17 12(2) . .
Cu3 O18 C42 C39 -168.6(9) . .
Cu3 O17 C42 O18 -10.2(19) 2_545 .
Cu3 O17 C42 C39 170.0(8) 2_545 .
C38 C39 C42 O18 -179.2(11) . .
C40 C39 C42 O18 3.3(16) . .
C38 C39 C42 O17 0.6(15) . .
C40 C39 C42 O17 -176.9(9) . .

loop_
_platon_squeeze_void_nr
_platon_squeeze_void_average_x
_platon_squeeze_void_average_y
_platon_squeeze_void_average_z
_platon_squeeze_void_volume
_platon_squeeze_void_count_electrons
_platon_squeeze_void_content
1 -0.034 -0.008 0.000 1578 681 ' '
2 0.283 0.958 0.509 7 4 ' '
3 0.505 1.001 0.500 63 28 ' '
4 0.735 0.039 0.491 6 3 ' '
